data_1550275
loop_
_publ_author_name
'Uma\~na, Christian A.'
'Pineda, Leslie W.'
'Cabezas, Jorge A.'

_publ_section_title
;
 1,1-Diphenyl-4-(thiophen-2-yl)but-3-yn-1-ol
;
_journal_coeditor_code RZ4026
_journal_issue 11
_journal_name_full IUCrData
_journal_page_first x181616
_journal_paper_doi 10.1107/S2414314618016164
_journal_volume 3
_journal_year 2018
_chemical_formula_iupac 'C20 H16 O S'
_chemical_formula_moiety 'C20 H16 O S'
_chemical_formula_sum 'C20 H16 O S'
_chemical_formula_weight 304.39
_chemical_name_systematic
;
1,1-Diphenyl-4-(thiophen-2-yl)but-3-yn-1-ol
;
_space_group_crystal_system monoclinic
_space_group_IT_number 14
_space_group_name_Hall '-P 2yn'
_space_group_name_H-M_alt 'P 1 21/n 1'
_symmetry_space_group_name_Hall '-P 2yn'
_symmetry_space_group_name_H-M 'P 1 21/n 1'
_atom_sites_solution_hydrogens mixed
_atom_sites_solution_primary direct
_atom_sites_solution_secondary difmap
_cell_angle_alpha 90
_cell_angle_beta 99.0420(10)
_cell_angle_gamma 90
_cell_formula_units_Z 8
_cell_length_a 9.4240(4)
_cell_length_b 16.0262(7)
_cell_length_c 20.8913(10)
_cell_measurement_reflns_used 9969
_cell_measurement_temperature 100.(2)
_cell_measurement_theta_max 24.9310
_cell_measurement_theta_min 2.5419
_cell_volume 3116.0(2)
_computing_cell_refinement
;
SAINT (Bruker, 2017)
;
_computing_data_collection
;
APEX3 (Bruker, 2017)
;
_computing_data_reduction
;
SAINT (Bruker, 2017)
;
_computing_molecular_graphics
;
Mercury (Macrae <i>et al.</i>,  2006)
;
_computing_publication_material
;
APEX3 (Bruker, 2017) and PLATON (Spek, 2009)
;
_computing_structure_refinement
;
SHELXL2017 (Sheldrick, 2015b)
;
_computing_structure_solution
;
SHELXT (Sheldrick, 2015a)
;
_diffrn_ambient_temperature 100.(2)
_diffrn_detector_area_resol_mean 10.4167
_diffrn_measured_fraction_theta_full 0.996
_diffrn_measured_fraction_theta_max 0.996
_diffrn_measurement_device_type 'Bruker D8 VENTURE'
_diffrn_measurement_method '\w and \f scans'
_diffrn_radiation_monochromator 'curved graphite'
_diffrn_radiation_type 'Mo K\a'
_diffrn_radiation_wavelength 0.71073
_diffrn_reflns_av_R_equivalents 0.020
_diffrn_reflns_av_unetI/netI 0.1514
_diffrn_reflns_limit_h_max 11
_diffrn_reflns_limit_h_min -11
_diffrn_reflns_limit_k_max 19
_diffrn_reflns_limit_k_min 0
_diffrn_reflns_limit_l_max 25
_diffrn_reflns_limit_l_min 0
_diffrn_reflns_number 6312
_diffrn_reflns_theta_full 25.39
_diffrn_reflns_theta_max 25.39
_diffrn_reflns_theta_min 2.53
_diffrn_source 'sealed tube'
_exptl_absorpt_coefficient_mu 0.207
_exptl_absorpt_correction_T_max 0.7456
_exptl_absorpt_correction_T_min 0.6653
_exptl_absorpt_correction_type multi-scan
_exptl_absorpt_process_details
;
(SADABS; Krause <i>et al.</i>, 2015)
;
_exptl_crystal_colour colorless
_exptl_crystal_density_diffrn 1.298
_exptl_crystal_density_method 'not measured'
_exptl_crystal_description block
_exptl_crystal_F_000 1280
_exptl_crystal_size_max 0.35
_exptl_crystal_size_mid 0.25
_exptl_crystal_size_min 0.15
_refine_diff_density_max 0.359
_refine_diff_density_min -0.357
_refine_ls_extinction_method none
_refine_ls_goodness_of_fit_ref 1.043
_refine_ls_hydrogen_treatment mixed
_refine_ls_matrix_type full
_refine_ls_number_parameters 423
_refine_ls_number_reflns 6312
_refine_ls_number_restraints 363
_refine_ls_restrained_S_all 1.016
_refine_ls_R_factor_all 0.1733
_refine_ls_R_factor_gt 0.0741
_refine_ls_shift/su_max 0.000
_refine_ls_shift/su_mean 0.000
_refine_ls_structure_factor_coef Fsqd
_refine_ls_weighting_details 'w=1/[\s^2^(Fo^2^)+(0.0291P)^2^+3.9930P] where P=(Fo^2^+2Fc^2^)/3'
_refine_ls_weighting_scheme calc
_refine_ls_wR_factor_gt 0.1056
_refine_ls_wR_factor_ref 0.1367
_reflns_number_gt 3628
_reflns_number_total 6312
_reflns_threshold_expression 'I > 2\s(I)'
_cod_data_source_file rz4026sup1.cif
_cod_data_source_block I
_cod_database_code 1550275

loop_
_space_group_symop_operation_xyz
'x, y, z'
'-x+1/2, y+1/2, -z+1/2'
'-x, -y, -z'
'x-1/2, -y-1/2, z-1/2'

loop_
_atom_site_type_symbol
_atom_site_label
_atom_site_fract_x
_atom_site_fract_y
_atom_site_fract_z
_atom_site_U_iso_or_equiv
_atom_site_adp_type
_atom_site_calc_flag
_atom_site_occupancy
_atom_site_disorder_assembly
_atom_site_disorder_group
S S1_1 0.89408(11) 0.25822(7) 0.55877(5) 0.0256(3) Uani d 1.0 . .
O O1_1 0.5644(3) 0.40979(17) 0.34584(12) 0.0193(6) Uani d 1.0 . .
H H1_1 0.569(4) 0.463(3) 0.3412(18) 0.029 Uiso d 1.0 . .
C C1_1 0.6758(4) 0.3760(2) 0.31374(17) 0.0149(8) Uani d 1.0 . .
C C2_1 0.8186(4) 0.4171(2) 0.34297(16) 0.0196(9) Uani d 1.0 . .
H H2A_1 0.896007 0.396352 0.320101 0.024 Uiso calc 1.0 . .
H H2AB_1 0.811096 0.478233 0.33639 0.024 Uiso calc 1.0 . .
C C3_1 0.8565(4) 0.3994(2) 0.41259(18) 0.0199(9) Uani d 1.0 . .
C C4_1 0.8800(4) 0.3829(2) 0.46898(18) 0.0177(9) Uani d 1.0 . .
C C5_1 0.9078(4) 0.3615(2) 0.53574(17) 0.0161(8) Uani d 1.0 . .
C C6_1 0.9475(4) 0.4114(2) 0.58869(17) 0.0175(9) Uani d 1.0 . .
H H6_1 0.96169 0.469944 0.586297 0.021 Uiso calc 1.0 . .
C C7_1 0.9651(4) 0.3658(2) 0.64742(18) 0.0210(9) Uani d 1.0 . .
H H7_1 0.991389 0.390781 0.688811 0.025 Uiso calc 1.0 . .
C C8_1 0.9406(4) 0.2829(3) 0.63877(18) 0.0229(9) Uani d 1.0 . .
H H8_1 0.948374 0.243351 0.673037 0.027 Uiso calc 1.0 . .
C C9_1 0.6712(4) 0.2825(2) 0.32478(16) 0.0160(8) Uani d 1.0 . .
C C10_1 0.7942(4) 0.2332(2) 0.33579(17) 0.0222(9) Uani d 1.0 . .
H H10_1 0.886056 0.258288 0.337602 0.027 Uiso calc 1.0 . .
C C11_1 0.7836(5) 0.1480(3) 0.34412(18) 0.0279(10) Uani d 1.0 . .
H H11_1 0.868351 0.115014 0.351931 0.034 Uiso calc 1.0 . .
C C12_1 0.6509(5) 0.1103(3) 0.34117(18) 0.0301(10) Uani d 1.0 . .
H H12_1 0.643741 0.051672 0.346339 0.036 Uiso calc 1.0 . .
C C13_1 0.5290(5) 0.1592(3) 0.33062(18) 0.0281(10) Uani d 1.0 . .
H H13_1 0.437325 0.133861 0.328996 0.034 Uiso calc 1.0 . .
C C14_1 0.5385(4) 0.2441(2) 0.32240(17) 0.0212(9) Uani d 1.0 . .
H H14_1 0.453305 0.276686 0.31503 0.025 Uiso calc 1.0 . .
C C15_1 0.6432(4) 0.3940(2) 0.24053(16) 0.0153(8) Uani d 1.0 . .
C C16_1 0.7410(4) 0.3718(2) 0.20010(17) 0.0185(9) Uani d 1.0 . .
H H16_1 0.829414 0.346388 0.21813 0.022 Uiso calc 1.0 . .
C C17_1 0.7116(4) 0.3860(2) 0.13419(17) 0.0216(9) Uani d 1.0 . .
H H17_1 0.7792 0.370121 0.107161 0.026 Uiso calc 1.0 . .
C C18_1 0.5834(4) 0.4235(2) 0.10747(18) 0.0214(9) Uani d 1.0 . .
H H18_1 0.563912 0.43478 0.062299 0.026 Uiso calc 1.0 . .
C C19_1 0.4846(4) 0.4444(2) 0.14678(17) 0.0206(9) Uani d 1.0 . .
H H19_1 0.395939 0.469208 0.128469 0.025 Uiso calc 1.0 . .
C C20_1 0.5136(4) 0.4295(2) 0.21297(17) 0.0178(9) Uani d 1.0 . .
H H20_1 0.444227 0.443605 0.239592 0.021 Uiso calc 1.0 . .
S S1_2 0.1569(7) 0.2927(3) 0.2463(2) 0.0216(9) Uani d 0.575(4) A 1
S S1'_2 0.1245(12) 0.4662(5) 0.2240(4) 0.0219(14) Uani d 0.425(4) A 2
O O1_2 0.5308(3) 0.37527(17) 0.47711(12) 0.0218(7) Uani d 1.0 . .
H H1_2 0.519(4) 0.373(2) 0.436(2) 0.033 Uiso d 1.0 . .
C C1_2 0.4005(4) 0.3526(2) 0.49912(16) 0.0169(8) Uani d 1.0 . .
C C2_2 0.2812(4) 0.4146(2) 0.47095(16) 0.0198(9) Uani d 1.0 . .
H H2A_2 0.194854 0.404279 0.491382 0.024 Uiso calc 1.0 . .
H H2AB_2 0.314341 0.472185 0.482032 0.024 Uiso calc 1.0 . .
C C3_2 0.2420(4) 0.4077(2) 0.40064(18) 0.0192(9) Uani d 1.0 . .
C C4_2 0.2097(4) 0.4002(2) 0.34357(18) 0.0199(9) Uani d 1.0 . .
C C5_2 0.1691(4) 0.3879(3) 0.27521(17) 0.0200(9) Uani d 1.0 . .
C C6_2 0.133(3) 0.4500(14) 0.2293(12) 0.023(4) Uani d 0.575(4) A 1
H H6_2 0.131394 0.50824 0.237789 0.028 Uiso calc 0.575(4) A 1
C C6'_2 0.162(4) 0.3085(17) 0.2360(13) 0.027(5) Uani d 0.425(4) A 2
H H6'_2 0.189015 0.254826 0.253066 0.032 Uiso calc 0.425(4) A 2
C C7_2 0.0954(4) 0.4089(3) 0.16213(19) 0.0252(10) Uani d 1.0 . .
H H7_2 0.066807 0.437284 0.122265 0.03 Uiso calc 1.0 A 1
C C8_2 0.1100(4) 0.3262(3) 0.16962(18) 0.0242(10) Uani d 1.0 . .
H H8_2 0.094788 0.288821 0.133892 0.029 Uiso calc 1.0 A 1
C C9_2 0.3636(4) 0.2613(2) 0.48320(16) 0.0166(8) Uani d 1.0 . .
C C10_2 0.2235(4) 0.2333(2) 0.46501(17) 0.0217(9) Uani d 1.0 . .
H H10_2 0.146325 0.27216 0.459849 0.026 Uiso calc 1.0 . .
C C11_2 0.1956(5) 0.1489(3) 0.45433(18) 0.0285(10) Uani d 1.0 . .
H H11_2 0.099719 0.130536 0.440926 0.034 Uiso calc 1.0 . .
C C12_2 0.3065(5) 0.0914(3) 0.46307(18) 0.0284(10) Uani d 1.0 . .
H H12_2 0.28691 0.033578 0.457095 0.034 Uiso calc 1.0 . .
C C13_2 0.4461(5) 0.1192(3) 0.48061(18) 0.0268(10) Uani d 1.0 . .
H H13_2 0.522966 0.080209 0.485778 0.032 Uiso calc 1.0 . .
C C14_2 0.4746(4) 0.2031(2) 0.49067(17) 0.0219(9) Uani d 1.0 . .
H H14_2 0.571003 0.221311 0.502822 0.026 Uiso calc 1.0 . .
C C15_2 0.4281(4) 0.3632(2) 0.57297(16) 0.0151(8) Uani d 1.0 . .
C C16_2 0.3218(4) 0.3432(2) 0.60937(17) 0.0186(9) Uani d 1.0 . .
H H16_2 0.231595 0.323301 0.588148 0.022 Uiso calc 1.0 . .
C C17_2 0.3449(4) 0.3519(2) 0.67595(17) 0.0189(9) Uani d 1.0 . .
H H17_2 0.271062 0.337854 0.700221 0.023 Uiso calc 1.0 . .
C C18_2 0.4758(4) 0.3811(2) 0.70726(17) 0.0199(9) Uani d 1.0 . .
H H18_2 0.491857 0.387674 0.753018 0.024 Uiso calc 1.0 . .
C C19_2 0.5828(4) 0.4005(2) 0.67169(17) 0.0185(9) Uani d 1.0 . .
H H19_2 0.673068 0.420244 0.693028 0.022 Uiso calc 1.0 . .
C C20_2 0.5590(4) 0.3914(2) 0.60476(17) 0.0166(8) Uani d 1.0 . .
H H20_2 0.633345 0.404736 0.580596 0.02 Uiso calc 1.0 . .

loop_
_atom_site_aniso_label
_atom_site_aniso_U_11
_atom_site_aniso_U_22
_atom_site_aniso_U_33
_atom_site_aniso_U_12
_atom_site_aniso_U_13
_atom_site_aniso_U_23
S1_1 0.0310(6) 0.0225(6) 0.0220(5) -0.0020(5) 0.0003(4) 0.0024(5)
O1_1 0.0234(15) 0.0185(15) 0.0175(14) 0.0029(13) 0.0080(11) -0.0002(12)
C1_1 0.0135(19) 0.018(2) 0.0140(18) 0.0011(16) 0.0045(15) -0.0005(16)
C2_1 0.022(2) 0.021(2) 0.016(2) -0.0040(18) 0.0014(16) 0.0030(16)
C3_1 0.017(2) 0.021(2) 0.021(2) -0.0035(18) 0.0023(16) -0.0008(17)
C4_1 0.012(2) 0.022(2) 0.0185(19) -0.0017(17) 0.0012(16) -0.0031(16)
C5_1 0.012(2) 0.017(2) 0.0192(19) -0.0001(17) 0.0027(16) 0.0004(15)
C6_1 0.013(2) 0.021(2) 0.017(2) -0.0002(17) -0.0005(16) -0.0007(16)
C7_1 0.014(2) 0.030(2) 0.019(2) 0.0028(18) 0.0025(16) -0.0004(17)
C8_1 0.020(2) 0.031(2) 0.018(2) 0.0059(19) 0.0054(17) 0.0096(17)
C9_1 0.023(2) 0.018(2) 0.0081(19) 0.0033(16) 0.0045(16) 0.0003(15)
C10_1 0.026(2) 0.024(2) 0.018(2) 0.0050(18) 0.0085(17) 0.0014(17)
C11_1 0.039(3) 0.026(2) 0.019(2) 0.015(2) 0.0068(19) 0.0023(18)
C12_1 0.057(3) 0.016(2) 0.019(2) 0.001(2) 0.009(2) -0.0002(17)
C13_1 0.040(3) 0.024(2) 0.021(2) -0.010(2) 0.006(2) -0.0034(18)
C14_1 0.027(2) 0.020(2) 0.017(2) -0.0009(18) 0.0034(17) 0.0002(17)
C15_1 0.023(2) 0.012(2) 0.0101(18) -0.0034(16) 0.0011(15) 0.0004(15)
C16_1 0.015(2) 0.024(2) 0.0160(19) 0.0024(17) 0.0014(15) 0.0036(17)
C17_1 0.023(2) 0.026(2) 0.017(2) -0.0051(18) 0.0077(17) -0.0025(17)
C18_1 0.027(2) 0.023(2) 0.014(2) -0.0082(19) -0.0016(17) 0.0008(17)
C19_1 0.021(2) 0.019(2) 0.020(2) 0.0028(18) -0.0015(16) 0.0022(17)
C20_1 0.020(2) 0.017(2) 0.0166(19) -0.0005(17) 0.0027(16) -0.0002(16)
S1_2 0.0247(18) 0.0207(19) 0.0177(16) 0.0029(14) -0.0013(12) -0.0034(11)
S1'_2 0.024(3) 0.023(3) 0.016(2) 0.0003(19) -0.0058(17) 0.0051(15)
O1_2 0.0211(15) 0.0330(17) 0.0128(13) -0.0020(13) 0.0068(12) 0.0039(13)
C1_2 0.017(2) 0.023(2) 0.0107(18) 0.0007(17) 0.0027(15) 0.0012(16)
C2_2 0.022(2) 0.022(2) 0.0146(19) 0.0030(18) -0.0002(17) 0.0030(16)
C3_2 0.014(2) 0.024(2) 0.019(2) 0.0025(18) 0.0030(16) 0.0025(17)
C4_2 0.010(2) 0.029(2) 0.022(2) 0.0003(17) 0.0027(16) 0.0042(17)
C5_2 0.014(2) 0.029(2) 0.0165(19) -0.0015(18) 0.0024(16) 0.0023(17)
C6_2 0.028(10) 0.023(7) 0.020(6) -0.004(6) 0.008(6) -0.003(4)
C6'_2 0.026(10) 0.024(7) 0.029(6) -0.007(7) -0.003(7) 0.003(5)
C7_2 0.019(2) 0.033(3) 0.023(2) 0.000(2) 0.0023(17) 0.0048(18)
C8_2 0.017(2) 0.038(3) 0.017(2) 0.000(2) 0.0010(17) -0.0071(18)
C9_2 0.023(2) 0.021(2) 0.0053(18) 0.0002(17) 0.0001(15) -0.0001(15)
C10_2 0.023(2) 0.026(2) 0.015(2) 0.0020(18) 0.0014(17) 0.0008(17)
C11_2 0.032(2) 0.034(3) 0.018(2) -0.005(2) 0.0007(18) -0.0039(19)
C12_2 0.046(3) 0.019(2) 0.020(2) -0.004(2) 0.004(2) -0.0049(18)
C13_2 0.036(2) 0.024(2) 0.019(2) 0.004(2) 0.0011(19) -0.0017(18)
C14_2 0.026(2) 0.024(2) 0.014(2) 0.0026(18) -0.0010(17) 0.0001(17)
C15_2 0.018(2) 0.014(2) 0.0136(18) 0.0049(16) 0.0034(15) 0.0002(15)
C16_2 0.016(2) 0.024(2) 0.0152(19) 0.0015(18) 0.0016(15) 0.0012(17)
C17_2 0.022(2) 0.022(2) 0.015(2) 0.0012(18) 0.0070(16) 0.0007(16)
C18_2 0.028(2) 0.019(2) 0.0126(19) 0.0027(18) 0.0017(16) -0.0017(16)
C19_2 0.018(2) 0.017(2) 0.019(2) 0.0014(17) -0.0025(16) -0.0032(16)
C20_2 0.015(2) 0.016(2) 0.020(2) -0.0015(17) 0.0042(16) 0.0035(16)

loop_
_atom_type_symbol
_atom_type_description
_atom_type_scat_dispersion_real
_atom_type_scat_dispersion_imag
_atom_type_scat_source
C C 0.0033 0.0016 'International Tables Vol C Tables 4.2.6.8 and 6.1.1.4'
H H 0.0000 0.0000 'International Tables Vol C Tables 4.2.6.8 and 6.1.1.4'
O O 0.0106 0.0060 'International Tables Vol C Tables 4.2.6.8 and 6.1.1.4'
S S 0.1246 0.1234 'International Tables Vol C Tables 4.2.6.8 and 6.1.1.4'

loop_
_geom_angle_atom_site_label_1
_geom_angle_atom_site_label_2
_geom_angle_atom_site_label_3
_geom_angle
C8_1 S1_1 C5_1 91.83(19)
C1_1 O1_1 H1_1 106.(3)
O1_1 C1_1 C9_1 105.1(3)
O1_1 C1_1 C2_1 108.2(3)
C9_1 C1_1 C2_1 114.0(3)
O1_1 C1_1 C15_1 110.3(3)
C9_1 C1_1 C15_1 109.3(3)
C2_1 C1_1 C15_1 109.9(3)
C3_1 C2_1 C1_1 111.8(3)
C3_1 C2_1 H2A_1 109.3
C1_1 C2_1 H2A_1 109.3
C3_1 C2_1 H2AB_1 109.3
C1_1 C2_1 H2AB_1 109.3
H2A_1 C2_1 H2AB_1 107.9
C4_1 C3_1 C2_1 176.4(4)
C3_1 C4_1 C5_1 178.7(4)
C6_1 C5_1 C4_1 129.6(4)
C6_1 C5_1 S1_1 110.9(3)
C4_1 C5_1 S1_1 119.6(3)
C5_1 C6_1 C7_1 112.2(4)
C5_1 C6_1 H6_1 123.9
C7_1 C6_1 H6_1 123.9
C8_1 C7_1 C6_1 113.4(4)
C8_1 C7_1 H7_1 123.3
C6_1 C7_1 H7_1 123.3
C7_1 C8_1 S1_1 111.7(3)
C7_1 C8_1 H8_1 124.2
S1_1 C8_1 H8_1 124.2
C14_1 C9_1 C10_1 118.4(4)
C14_1 C9_1 C1_1 118.7(3)
C10_1 C9_1 C1_1 122.9(3)
C11_1 C10_1 C9_1 120.5(4)
C11_1 C10_1 H10_1 119.8
C9_1 C10_1 H10_1 119.8
C12_1 C11_1 C10_1 120.6(4)
C12_1 C11_1 H11_1 119.7
C10_1 C11_1 H11_1 119.7
C13_1 C12_1 C11_1 119.0(4)
C13_1 C12_1 H12_1 120.5
C11_1 C12_1 H12_1 120.5
C14_1 C13_1 C12_1 120.8(4)
C14_1 C13_1 H13_1 119.6
C12_1 C13_1 H13_1 119.6
C13_1 C14_1 C9_1 120.7(4)
C13_1 C14_1 H14_1 119.7
C9_1 C14_1 H14_1 119.7
C20_1 C15_1 C16_1 118.5(3)
C20_1 C15_1 C1_1 121.0(3)
C16_1 C15_1 C1_1 120.5(3)
C17_1 C16_1 C15_1 121.0(3)
C17_1 C16_1 H16_1 119.5
C15_1 C16_1 H16_1 119.5
C16_1 C17_1 C18_1 120.0(4)
C16_1 C17_1 H17_1 120.0
C18_1 C17_1 H17_1 120.0
C19_1 C18_1 C17_1 119.6(3)
C19_1 C18_1 H18_1 120.2
C17_1 C18_1 H18_1 120.2
C18_1 C19_1 C20_1 120.5(4)
C18_1 C19_1 H19_1 119.8
C20_1 C19_1 H19_1 119.8
C19_1 C20_1 C15_1 120.4(4)
C19_1 C20_1 H20_1 119.8
C15_1 C20_1 H20_1 119.8
C5_2 S1_2 C8_2 92.7(3)
C7_2 S1'_2 C5_2 94.7(5)
C1_2 O1_2 H1_2 109.(3)
O1_2 C1_2 C9_2 110.6(3)
O1_2 C1_2 C15_2 106.2(3)
C9_2 C1_2 C15_2 108.8(3)
O1_2 C1_2 C2_2 109.0(3)
C9_2 C1_2 C2_2 113.9(3)
C15_2 C1_2 C2_2 108.0(3)
C3_2 C2_2 C1_2 112.8(3)
C3_2 C2_2 H2A_2 109.0
C1_2 C2_2 H2A_2 109.0
C3_2 C2_2 H2AB_2 109.0
C1_2 C2_2 H2AB_2 109.0
H2A_2 C2_2 H2AB_2 107.8
C4_2 C3_2 C2_2 178.5(4)
C3_2 C4_2 C5_2 177.8(4)
C6_2 C5_2 C4_2 126.1(12)
C4_2 C5_2 C6'_2 129.6(10)
C6_2 C5_2 S1_2 114.7(11)
C4_2 C5_2 S1_2 119.2(3)
C4_2 C5_2 S1'_2 122.7(4)
C6'_2 C5_2 S1'_2 107.6(10)
C5_2 C6_2 C7_2 108.6(16)
C5_2 C6_2 H6_2 125.7
C7_2 C6_2 H6_2 125.7
C8_2 C6'_2 C5_2 109.8(16)
C8_2 C6'_2 H6'_2 125.1
C5_2 C6'_2 H6'_2 125.1
C8_2 C7_2 C6_2 108.2(8)
C8_2 C7_2 S1'_2 118.7(4)
C8_2 C7_2 H7_2 125.9
C6_2 C7_2 H7_2 125.9
C7_2 C8_2 C6'_2 108.9(12)
C7_2 C8_2 S1_2 115.7(4)
C7_2 C8_2 H8_2 122.1
S1_2 C8_2 H8_2 122.1
C10_2 C9_2 C14_2 118.7(4)
C10_2 C9_2 C1_2 122.8(3)
C14_2 C9_2 C1_2 118.4(3)
C11_2 C10_2 C9_2 120.3(4)
C11_2 C10_2 H10_2 119.8
C9_2 C10_2 H10_2 119.8
C12_2 C11_2 C10_2 120.5(4)
C12_2 C11_2 H11_2 119.7
C10_2 C11_2 H11_2 119.7
C13_2 C12_2 C11_2 119.2(4)
C13_2 C12_2 H12_2 120.4
C11_2 C12_2 H12_2 120.4
C14_2 C13_2 C12_2 120.5(4)
C14_2 C13_2 H13_2 119.7
C12_2 C13_2 H13_2 119.7
C13_2 C14_2 C9_2 120.7(4)
C13_2 C14_2 H14_2 119.7
C9_2 C14_2 H14_2 119.7
C20_2 C15_2 C16_2 118.6(3)
C20_2 C15_2 C1_2 121.1(3)
C16_2 C15_2 C1_2 120.2(3)
C17_2 C16_2 C15_2 121.1(4)
C17_2 C16_2 H16_2 119.5
C15_2 C16_2 H16_2 119.5
C16_2 C17_2 C18_2 119.9(4)
C16_2 C17_2 H17_2 120.1
C18_2 C17_2 H17_2 120.1
C19_2 C18_2 C17_2 119.7(3)
C19_2 C18_2 H18_2 120.2
C17_2 C18_2 H18_2 120.2
C18_2 C19_2 C20_2 120.2(4)
C18_2 C19_2 H19_2 119.9
C20_2 C19_2 H19_2 119.9
C15_2 C20_2 C19_2 120.6(3)
C15_2 C20_2 H20_2 119.7
C19_2 C20_2 H20_2 119.7

loop_
_geom_bond_atom_site_label_1
_geom_bond_atom_site_label_2
_geom_bond_distance
S1_1 C8_1 1.706(4)
S1_1 C5_1 1.734(4)
O1_1 C1_1 1.437(4)
O1_1 H1_1 0.85(4)
C1_1 C9_1 1.518(5)
C1_1 C2_1 1.536(5)
C1_1 C15_1 1.539(5)
C2_1 C3_1 1.470(5)
C2_1 H2A_1 0.99
C2_1 H2AB_1 0.99
C3_1 C4_1 1.193(5)
C4_1 C5_1 1.420(5)
C5_1 C6_1 1.369(5)
C6_1 C7_1 1.415(5)
C6_1 H6_1 0.95
C7_1 C8_1 1.356(5)
C7_1 H7_1 0.95
C8_1 H8_1 0.95
C9_1 C14_1 1.389(5)
C9_1 C10_1 1.392(5)
C10_1 C11_1 1.383(5)
C10_1 H10_1 0.95
C11_1 C12_1 1.381(6)
C11_1 H11_1 0.95
C12_1 C13_1 1.379(6)
C12_1 H12_1 0.95
C13_1 C14_1 1.376(5)
C13_1 H13_1 0.95
C14_1 H14_1 0.95
C15_1 C20_1 1.387(5)
C15_1 C16_1 1.391(5)
C16_1 C17_1 1.380(5)
C16_1 H16_1 0.95
C17_1 C18_1 1.386(5)
C17_1 H17_1 0.95
C18_1 C19_1 1.376(5)
C18_1 H18_1 0.95
C19_1 C20_1 1.387(5)
C19_1 H19_1 0.95
C20_1 H20_1 0.95
S1_2 C5_2 1.640(7)
S1_2 C8_2 1.681(6)
S1'_2 C7_2 1.574(11)
S1'_2 C5_2 1.660(7)
O1_2 C1_2 1.424(4)
O1_2 H1_2 0.85(4)
C1_2 C9_2 1.528(5)
C1_2 C15_2 1.533(5)
C1_2 C2_2 1.547(5)
C2_2 C3_2 1.461(5)
C2_2 H2A_2 0.99
C2_2 H2AB_2 0.99
C3_2 C4_2 1.189(5)
C4_2 C5_2 1.433(5)
C5_2 C6_2 1.388(18)
C5_2 C6'_2 1.51(3)
C6_2 C7_2 1.54(3)
C6_2 H6_2 0.95
C6'_2 C8_2 1.43(3)
C6'_2 H6'_2 0.95
C7_2 C8_2 1.339(5)
C7_2 H7_2 0.95
C8_2 H8_2 0.95
C9_2 C10_2 1.390(5)
C9_2 C14_2 1.391(5)
C10_2 C11_2 1.389(5)
C10_2 H10_2 0.95
C11_2 C12_2 1.383(6)
C11_2 H11_2 0.95
C12_2 C13_2 1.382(6)
C12_2 H12_2 0.95
C13_2 C14_2 1.381(5)
C13_2 H13_2 0.95
C14_2 H14_2 0.95
C15_2 C20_2 1.382(5)
C15_2 C16_2 1.387(5)
C16_2 C17_2 1.381(5)
C16_2 H16_2 0.95
C17_2 C18_2 1.384(5)
C17_2 H17_2 0.95
C18_2 C19_2 1.379(5)
C18_2 H18_2 0.95
C19_2 C20_2 1.388(5)
C19_2 H19_2 0.95
C20_2 H20_2 0.95

loop_
_geom_hbond_atom_site_label_D
_geom_hbond_atom_site_label_H
_geom_hbond_atom_site_label_A
_geom_hbond_site_symmetry_A
_geom_hbond_distance_DH
_geom_hbond_distance_HA
_geom_hbond_distance_DA
_geom_hbond_angle_DHA
O1_2 H1_2 O1_1 1_555 0.85(4) 2.08(4) 2.864(4) 153(4)
O1_1 H1_1 Cg1 3_666 0.86(5) 2.69(5) 3.516(3) 162(4)
C8_1 H8_1 Cg2 4_666 0.95 2.88 3.489(5) 123
C8_2 H8_2 Cg1 4_565 0.95 2.92 3.519(5) 123
C16_2 H16_2 Cg3 1_455 0.95 2.86 3.648(4) 141
C20_2 H20_2 Cg3 1_555 0.95 2.99 3.658(4) 129
C16_1 H16_1 Cg4 1_655 0.95 2.92 3.679(6) 137

_cod_database_fobs_code 1550275
